data_7212127
loop_
_publ_author_name
'Smiglak, Marcin'
'Hines, C. Corey'
'Rogers, Robin D.'

_publ_section_title
;
 New hydrogen carbonate precursors for efficient and byproduct-free
 syntheses of ionic liquids based on 1,2,3-trimethylimidazolium and
 N,N-dimethylpyrrolidinium cores
;
_journal_issue 3
_journal_name_full 'Green Chemistry'
_journal_page_first 491
_journal_paper_doi 10.1039/b920003g
_journal_volume 12
_journal_year 2010
_chemical_formula_sum 'C7 H15 N O3'
_chemical_formula_weight 161.20
_chemical_name_common (N,N-diMePyr)(HCO3)
_chemical_name_systematic
;
?
;
_space_group_IT_number 14
_symmetry_cell_setting monoclinic
_symmetry_space_group_name_Hall '-P 2yn'
_symmetry_space_group_name_H-M 'P 1 21/n 1'
_atom_sites_solution_hydrogens geom
_atom_sites_solution_primary direct
_atom_sites_solution_secondary difmap
_audit_creation_method SHELXL-97
_cell_angle_alpha 90.00
_cell_angle_beta 101.760(2)
_cell_angle_gamma 90.00
_cell_formula_units_Z 4
_cell_length_a 6.6199(6)
_cell_length_b 13.9451(12)
_cell_length_c 9.2587(8)
_cell_measurement_reflns_used 3123
_cell_measurement_temperature 173(2)
_cell_measurement_theta_max 28.18
_cell_measurement_theta_min 2.25
_cell_volume 836.78(13)
_computing_cell_refinement 'Bruker SMART'
_computing_data_collection 'Bruker SMART'
_computing_data_reduction 'Bruker SAINT'
_computing_molecular_graphics 'Bruker SHELXTL'
_computing_publication_material 'Bruker SHELXTL'
_computing_structure_refinement 'SHELXL-97 (Sheldrick, 1997)'
_computing_structure_solution 'SHELXS-97 (Sheldrick, 1990)'
_diffrn_ambient_temperature 173(2)
_diffrn_measured_fraction_theta_full 0.997
_diffrn_measured_fraction_theta_max 0.952
_diffrn_measurement_device_type 'CCD area detector'
_diffrn_measurement_method 'phi and omega scans'
_diffrn_radiation_monochromator graphite
_diffrn_radiation_source 'fine-focus sealed tube'
_diffrn_radiation_type MoK\a
_diffrn_radiation_wavelength 0.71073
_diffrn_reflns_av_R_equivalents 0.0147
_diffrn_reflns_av_sigmaI/netI 0.0161
_diffrn_reflns_limit_h_max 8
_diffrn_reflns_limit_h_min -7
_diffrn_reflns_limit_k_max 18
_diffrn_reflns_limit_k_min -17
_diffrn_reflns_limit_l_max 11
_diffrn_reflns_limit_l_min -11
_diffrn_reflns_number 5760
_diffrn_reflns_theta_full 25.30
_diffrn_reflns_theta_max 28.20
_diffrn_reflns_theta_min 2.68
_exptl_absorpt_coefficient_mu 0.099
_exptl_absorpt_correction_T_max 0.9902
_exptl_absorpt_correction_T_min 0.9709
_exptl_absorpt_correction_type multi-scan
_exptl_absorpt_process_details '(SADABS; Shieldrick, 2002)'
_exptl_crystal_colour colorless
_exptl_crystal_density_diffrn 1.280
_exptl_crystal_density_method 'not measured'
_exptl_crystal_description plate
_exptl_crystal_F_000 352
_exptl_crystal_size_max 0.30
_exptl_crystal_size_mid 0.12
_exptl_crystal_size_min 0.10
_refine_diff_density_max 0.157
_refine_diff_density_min -0.216
_refine_diff_density_rms 0.045
_refine_ls_extinction_method none
_refine_ls_goodness_of_fit_ref 1.029
_refine_ls_hydrogen_treatment refall
_refine_ls_matrix_type full
_refine_ls_number_parameters 160
_refine_ls_number_reflns 1967
_refine_ls_number_restraints 0
_refine_ls_restrained_S_all 1.029
_refine_ls_R_factor_all 0.0445
_refine_ls_R_factor_gt 0.0356
_refine_ls_shift/su_max 0.000
_refine_ls_shift/su_mean 0.000
_refine_ls_structure_factor_coef Fsqd
_refine_ls_weighting_details 'calc w=1/[\s^2^(Fo^2^)+(0.0550P)^2^+0.1149P] where P=(Fo^2^+2Fc^2^)/3'
_refine_ls_weighting_scheme calc
_refine_ls_wR_factor_gt 0.0890
_refine_ls_wR_factor_ref 0.0937
_reflns_number_gt 1648
_reflns_number_total 1967
_reflns_threshold_expression >2sigma(I)
_cod_data_source_file b920003g.txt
_cod_data_source_block '[N,N-diMePyr][HCO3]'
_cod_depositor_comments
;
The following automatic conversions were performed:

'_symmetry_cell_setting' value 'Monoclinic' changed to 'monoclinic'
according to /home/saulius/struct/CIF-dictionaries/cif_core.dic
dictionary named 'cif_core.dic' version 2.4.2 from 2011-04-26.

Automatic conversion script
Id: cif_fix_values 1891 2012-01-12 08:04:46Z andrius 
;
_cod_original_sg_symbol_H-M P2(1)/n
_cod_database_code 7212127

loop_
_symmetry_equiv_pos_as_xyz
'x, y, z'
'-x+1/2, y+1/2, -z+1/2'
'-x, -y, -z'
'x-1/2, -y-1/2, z-1/2'

loop_
_atom_site_label
_atom_site_type_symbol
_atom_site_fract_x
_atom_site_fract_y
_atom_site_fract_z
_atom_site_U_iso_or_equiv
_atom_site_adp_type
_atom_site_occupancy
_atom_site_symmetry_multiplicity
_atom_site_calc_flag
O1 O 0.33570(14) 0.11515(7) 0.69819(10) 0.0476(2) Uani 1 1 d
O2 O 0.32499(12) -0.00864(6) 0.84919(9) 0.0372(2) Uani 1 1 d
O3 O 0.55451(12) 0.10922(5) 0.91228(9) 0.0351(2) Uani 1 1 d
H1O3 H 0.586(2) 0.0703(11) 0.9913(19) 0.059(4) Uiso 1 1 d
N1 N 0.17317(11) 0.09761(5) 0.30326(9) 0.02301(19) Uani 1 1 d
C1 C 0.13221(17) 0.11431(8) 0.13926(11) 0.0313(2) Uani 1 1 d
H1A H 0.207(2) 0.0631(10) 0.0994(15) 0.039(3) Uiso 1 1 d
H1B H -0.013(2) 0.1067(10) 0.1010(16) 0.046(4) Uiso 1 1 d
C2 C 0.22141(18) 0.21331(9) 0.12348(13) 0.0375(3) Uani 1 1 d
H2A H 0.119(2) 0.2623(11) 0.1221(16) 0.051(4) Uiso 1 1 d
H2B H 0.276(2) 0.2136(11) 0.0326(18) 0.053(4) Uiso 1 1 d
C3 C 0.39323(17) 0.22733(8) 0.26191(14) 0.0364(3) Uani 1 1 d
H3A H 0.526(2) 0.2331(11) 0.2374(16) 0.053(4) Uiso 1 1 d
H3B H 0.362(2) 0.2859(11) 0.3180(18) 0.056(4) Uiso 1 1 d
C4 C 0.38832(15) 0.13701(7) 0.35327(12) 0.0284(2) Uani 1 1 d
H4A H 0.4098(19) 0.1445(9) 0.4575(16) 0.035(3) Uiso 1 1 d
H4B H 0.481(2) 0.0869(9) 0.3280(14) 0.035(3) Uiso 1 1 d
C5 C 0.02245(16) 0.15284(7) 0.37174(12) 0.0294(2) Uani 1 1 d
H5A H 0.0289(19) 0.2198(9) 0.3434(14) 0.035(3) Uiso 1 1 d
H5B H -0.112(2) 0.1253(10) 0.3360(15) 0.038(3) Uiso 1 1 d
H5C H 0.066(2) 0.1458(9) 0.4772(16) 0.036(3) Uiso 1 1 d
C6 C 0.16319(18) -0.00569(7) 0.34380(14) 0.0329(3) Uani 1 1 d
H6A H 0.256(2) -0.0415(9) 0.2987(15) 0.039(3) Uiso 1 1 d
H6B H 0.025(2) -0.0278(9) 0.3113(14) 0.036(3) Uiso 1 1 d
H6C H 0.207(2) -0.0096(10) 0.4515(18) 0.043(4) Uiso 1 1 d
C7 C 0.39551(15) 0.07040(7) 0.81409(11) 0.0283(2) Uani 1 1 d

loop_
_atom_site_aniso_label
_atom_site_aniso_U_11
_atom_site_aniso_U_22
_atom_site_aniso_U_33
_atom_site_aniso_U_23
_atom_site_aniso_U_13
_atom_site_aniso_U_12
O1 0.0472(5) 0.0603(6) 0.0338(5) 0.0175(4) 0.0043(4) 0.0010(4)
O2 0.0353(4) 0.0377(4) 0.0343(4) 0.0037(3) -0.0032(3) -0.0104(3)
O3 0.0368(4) 0.0299(4) 0.0365(4) 0.0056(3) 0.0023(3) -0.0079(3)
N1 0.0207(4) 0.0232(4) 0.0249(4) 0.0000(3) 0.0043(3) 0.0005(3)
C1 0.0277(5) 0.0424(6) 0.0233(5) -0.0014(4) 0.0043(4) -0.0015(4)
C2 0.0372(6) 0.0427(6) 0.0333(6) 0.0122(5) 0.0092(5) 0.0033(5)
C3 0.0308(5) 0.0326(6) 0.0455(7) 0.0076(5) 0.0069(5) -0.0051(4)
C4 0.0213(4) 0.0310(5) 0.0313(6) 0.0016(4) 0.0016(4) -0.0033(4)
C5 0.0295(5) 0.0282(5) 0.0330(6) -0.0005(4) 0.0123(4) 0.0036(4)
C6 0.0307(5) 0.0231(5) 0.0466(7) 0.0028(4) 0.0118(5) 0.0005(4)
C7 0.0263(5) 0.0335(5) 0.0261(5) 0.0018(4) 0.0079(4) 0.0030(4)

loop_
_atom_type_symbol
_atom_type_description
_atom_type_scat_dispersion_real
_atom_type_scat_dispersion_imag
_atom_type_scat_source
C C 0.0033 0.0016 'International Tables Vol C Tables 4.2.6.8 and 6.1.1.4'
H H 0.0000 0.0000 'International Tables Vol C Tables 4.2.6.8 and 6.1.1.4'
N N 0.0061 0.0033 'International Tables Vol C Tables 4.2.6.8 and 6.1.1.4'
O O 0.0106 0.0060 'International Tables Vol C Tables 4.2.6.8 and 6.1.1.4'

loop_
_geom_angle_atom_site_label_1
_geom_angle_atom_site_label_2
_geom_angle_atom_site_label_3
_geom_angle
C7 O3 H1O3 109.0(10)
C6 N1 C5 108.77(8)
C6 N1 C1 113.24(8)
C5 N1 C1 110.40(8)
C6 N1 C4 111.19(8)
C5 N1 C4 110.56(8)
C1 N1 C4 102.59(7)
N1 C1 C2 104.11(9)
N1 C1 H1A 105.4(8)
C2 C1 H1A 112.8(8)
N1 C1 H1B 108.5(9)
C2 C1 H1B 116.4(8)
H1A C1 H1B 109.0(11)
C1 C2 C3 105.68(9)
C1 C2 H2A 111.2(9)
C3 C2 H2A 108.6(9)
C1 C2 H2B 107.7(9)
C3 C2 H2B 112.0(9)
H2A C2 H2B 111.5(12)
C4 C3 C2 105.15(9)
C4 C3 H3A 109.0(9)
C2 C3 H3A 111.8(9)
C4 C3 H3B 110.6(9)
C2 C3 H3B 109.5(9)
H3A C3 H3B 110.5(13)
N1 C4 C3 104.88(8)
N1 C4 H4A 106.7(8)
C3 C4 H4A 117.2(7)
N1 C4 H4B 105.2(7)
C3 C4 H4B 111.7(7)
H4A C4 H4B 110.2(11)
N1 C5 H5A 108.0(8)
N1 C5 H5B 107.3(8)
H5A C5 H5B 112.2(11)
N1 C5 H5C 106.8(8)
H5A C5 H5C 110.5(11)
H5B C5 H5C 111.7(11)
N1 C6 H6A 109.3(8)
N1 C6 H6B 108.7(8)
H6A C6 H6B 110.8(11)
N1 C6 H6C 106.9(8)
H6A C6 H6C 109.5(11)
H6B C6 H6C 111.5(11)
O1 C7 O2 126.43(10)
O1 C7 O3 116.66(10)
O2 C7 O3 116.90(9)

loop_
_geom_bond_atom_site_label_1
_geom_bond_atom_site_label_2
_geom_bond_distance
O1 C7 1.2348(13)
O2 C7 1.2650(13)
O3 C7 1.3555(13)
O3 H1O3 0.900(17)
N1 C6 1.4936(12)
N1 C5 1.4995(12)
N1 C1 1.5052(13)
N1 C4 1.5086(12)
C1 C2 1.5203(16)
C1 H1A 0.984(14)
C1 H1B 0.958(15)
C2 C3 1.5429(17)
C2 H2A 0.960(16)
C2 H2B 0.980(17)
C3 C4 1.5213(15)
C3 H3A 0.955(16)
C3 H3B 1.012(16)
C4 H4A 0.952(14)
C4 H4B 0.988(13)
C5 H5A 0.974(13)
C5 H5B 0.962(14)
C5 H5C 0.965(14)
C6 H6A 0.950(14)
C6 H6B 0.957(13)
C6 H6C 0.982(16)
